data_7104121
loop_
_publ_author_name
'Blug, Matthias'
'Guibert, Cl\'ement'
'Le Goff, Xavier-Frederic'
'M\'ezailles, Nicolas'
'Le Floch, Pascal'

_publ_section_title
;
 1-phosphabarrelene complexes of palladium and their use in
 Suzuki-Miyaura coupling reactions.
;
_journal_issue 2
_journal_name_full 'Chemical communications (Cambridge, England)'
_journal_page_first 201
_journal_page_last 203
_journal_paper_doi 10.1039/b814886d
_journal_volume 34
_journal_year 2008
_chemical_formula_moiety 'C38 H58 P2 Pd Si4'
_chemical_formula_sum 'C38 H58 P2 Pd Si4'
_chemical_formula_weight 795.54
_chemical_name_systematic
;
?
;
_space_group_IT_number 61
_symmetry_cell_setting orthorhombic
_symmetry_space_group_name_Hall '-P 2ac 2ab'
_symmetry_space_group_name_H-M 'P b c a'
_atom_sites_solution_hydrogens geom
_atom_sites_solution_primary direct
_atom_sites_solution_secondary difmap
_audit_creation_method SHELXL-97
_cell_angle_alpha 90.00
_cell_angle_beta 90.00
_cell_angle_gamma 90.00
_cell_formula_units_Z 8
_cell_length_a 10.310(1)
_cell_length_b 18.846(1)
_cell_length_c 43.610(1)
_cell_measurement_reflns_used 149884
_cell_measurement_temperature 150.0(1)
_cell_measurement_theta_max 30.034
_cell_measurement_theta_min 0.998
_cell_volume 8473.5(10)
_computing_structure_refinement 'SHELXL-97 (Sheldrick, 1997)'
_computing_structure_solution 'SHELXS-97 (Sheldrick, 1990)'
_diffrn_ambient_temperature 150.0(1)
_diffrn_measured_fraction_theta_full 0.989
_diffrn_measured_fraction_theta_max 0.989
_diffrn_measurement_device_type KappaCCD
_diffrn_measurement_method 'phi and omega scans'
_diffrn_radiation_monochromator graphite
_diffrn_radiation_source 'fine-focus sealed tube'
_diffrn_radiation_type MoK\a
_diffrn_radiation_wavelength 0.71069
_diffrn_reflns_av_R_equivalents 0.0872
_diffrn_reflns_av_sigmaI/netI 0.0712
_diffrn_reflns_limit_h_max 12
_diffrn_reflns_limit_h_min -13
_diffrn_reflns_limit_k_max 25
_diffrn_reflns_limit_k_min -25
_diffrn_reflns_limit_l_max 58
_diffrn_reflns_limit_l_min -58
_diffrn_reflns_number 44281
_diffrn_reflns_theta_full 28.70
_diffrn_reflns_theta_max 28.70
_diffrn_reflns_theta_min 2.86
_exptl_absorpt_coefficient_mu 0.651
_exptl_absorpt_correction_T_max 0.9744
_exptl_absorpt_correction_T_min 0.7367
_exptl_absorpt_correction_type multi-scan
_exptl_absorpt_process_details 'Denzo/Scalepack (Otwinowski & Minor, 1996)'
_exptl_crystal_colour 'Pale Yellow'
_exptl_crystal_density_diffrn 1.247
_exptl_crystal_density_method 'not measured'
_exptl_crystal_description Plate
_exptl_crystal_F_000 3344
_exptl_crystal_size_max 0.50
_exptl_crystal_size_mid 0.26
_exptl_crystal_size_min 0.04
_refine_diff_density_max 1.710
_refine_diff_density_min -1.876
_refine_diff_density_rms 0.165
_refine_ls_extinction_method none
_refine_ls_goodness_of_fit_ref 1.005
_refine_ls_hydrogen_treatment constr
_refine_ls_matrix_type full
_refine_ls_number_parameters 422
_refine_ls_number_reflns 10810
_refine_ls_number_restraints 0
_refine_ls_restrained_S_all 1.005
_refine_ls_R_factor_all 0.0918
_refine_ls_R_factor_gt 0.0647
_refine_ls_shift/su_max 0.000
_refine_ls_shift/su_mean 0.000
_refine_ls_structure_factor_coef Fsqd
_refine_ls_weighting_details 'calc w=1/[\s^2^(Fo^2^)+(0.1630P)^2^+0.0000P] where P=(Fo^2^+2Fc^2^)/3'
_refine_ls_weighting_scheme calc
_refine_ls_wR_factor_gt 0.1956
_refine_ls_wR_factor_ref 0.2271
_reflns_number_gt 7801
_reflns_number_total 10810
_reflns_threshold_expression >2sigma(I)
_cod_data_source_file b814886d.txt
_cod_data_source_block mb462
_cod_depositor_comments
;
The following automatic conversions were performed:
'_symmetry_cell_setting' value 'Orthorhombic' changed to 'orthorhombic'
according to '/home/saulius/struct/CIF-dictionaries/cif_core.dic'
dictionary named 'cif_core.dic' version 2.4.1 from 2010-06-29.

Automatic conversion script
Id: cif_fix_enum 1527 2010-12-29 10:47:43Z saulius 
;
_cod_original_sg_symbol_H-M 'Pbca '
_cod_database_code 7104121

loop_
_symmetry_equiv_pos_as_xyz
'x, y, z'
'-x+1/2, -y, z+1/2'
'x+1/2, -y+1/2, -z'
'-x, y+1/2, -z+1/2'
'-x, -y, -z'
'x-1/2, y, -z-1/2'
'-x-1/2, y-1/2, z'
'x, -y-1/2, z-1/2'

loop_
_atom_site_label
_atom_site_type_symbol
_atom_site_fract_x
_atom_site_fract_y
_atom_site_fract_z
_atom_site_U_iso_or_equiv
_atom_site_adp_type
_atom_site_occupancy
_atom_site_symmetry_multiplicity
_atom_site_calc_flag
_atom_site_refinement_flags
_atom_site_disorder_assembly
_atom_site_disorder_group
Pd1 Pd 0.97886(3) -0.046189(15) -0.121103(7) 0.02931(13) Uani 1 1 d . . .
P1 P 1.07464(9) 0.00605(5) -0.16230(2) 0.0282(2) Uani 1 1 d . . .
P2 P 0.83210(9) -0.07048(5) -0.08382(2) 0.0279(2) Uani 1 1 d . . .
Si1 Si 1.14345(11) -0.14216(6) -0.19591(3) 0.0378(3) Uani 1 1 d . . .
Si2 Si 1.30037(12) 0.07198(6) -0.12166(3) 0.0369(3) Uani 1 1 d . . .
Si3 Si 1.03750(10) -0.13246(6) -0.03599(3) 0.0331(3) Uani 1 1 d . . .
Si4 Si 0.67972(11) -0.17091(6) -0.13063(3) 0.0337(3) Uani 1 1 d . . .
C1 C 1.1294(4) -0.04281(19) -0.19705(10) 0.0343(9) Uani 1 1 d . . .
C2 C 1.1606(4) 0.0005(2) -0.22063(10) 0.0408(10) Uani 1 1 d . . .
C3 C 1.1598(4) 0.0810(2) -0.21442(10) 0.0405(10) Uani 1 1 d . . .
H3 H 1.1911 0.1073 -0.2329 0.049 Uiso 1 1 calc R . .
C4 C 1.2482(4) 0.0960(2) -0.18698(10) 0.0371(9) Uani 1 1 d . . .
C5 C 1.2192(4) 0.0654(2) -0.15953(10) 0.0341(8) Uani 1 1 d . . .
C6 C 0.9673(4) 0.0690(2) -0.18183(9) 0.0324(8) Uani 1 1 d . . .
C7 C 0.8414(4) 0.0845(2) -0.17336(11) 0.0386(9) Uani 1 1 d . . .
H7 H 0.8031 0.0616 -0.1562 0.046 Uiso 1 1 calc R . .
C8 C 0.7706(5) 0.1345(2) -0.19037(11) 0.0476(11) Uani 1 1 d . . .
H8 H 0.6824 0.1434 -0.1853 0.057 Uiso 1 1 calc R . .
C9 C 0.8264(5) 0.1701(2) -0.21386(12) 0.0528(13) Uani 1 1 d . . .
H9 H 0.7791 0.2063 -0.2241 0.063 Uiso 1 1 calc R . .
C10 C 0.9521(5) 0.1543(2) -0.22318(11) 0.0466(11) Uani 1 1 d . . .
H10 H 0.9898 0.1778 -0.2403 0.056 Uiso 1 1 calc R . .
C11 C 1.0225(4) 0.1029(2) -0.20671(10) 0.0378(9) Uani 1 1 d . . .
C12 C 1.1976(7) -0.0204(3) -0.25310(11) 0.0638(15) Uani 1 1 d . . .
H12A H 1.2880 -0.0069 -0.2570 0.096 Uiso 1 1 calc R . .
H12B H 1.1408 0.0040 -0.2677 0.096 Uiso 1 1 calc R . .
H12C H 1.1880 -0.0718 -0.2556 0.096 Uiso 1 1 calc R . .
C13 C 1.3616(5) 0.1430(2) -0.19407(11) 0.0481(11) Uani 1 1 d . . .
H13A H 1.4053 0.1562 -0.1750 0.072 Uiso 1 1 calc R . .
H13B H 1.3312 0.1859 -0.2045 0.072 Uiso 1 1 calc R . .
H13C H 1.4225 0.1175 -0.2074 0.072 Uiso 1 1 calc R . .
C14 C 1.2858(6) -0.1738(3) -0.21904(13) 0.0641(15) Uani 1 1 d . . .
H14A H 1.3591 -0.1415 -0.2160 0.096 Uiso 1 1 calc R . .
H14B H 1.2623 -0.1748 -0.2408 0.096 Uiso 1 1 calc R . .
H14C H 1.3103 -0.2216 -0.2124 0.096 Uiso 1 1 calc R . .
C15 C 1.1806(4) -0.1701(2) -0.15622(11) 0.0465(11) Uani 1 1 d . . .
H15A H 1.1107 -0.1547 -0.1425 0.070 Uiso 1 1 calc R . .
H15B H 1.2625 -0.1484 -0.1497 0.070 Uiso 1 1 calc R . .
H15C H 1.1884 -0.2218 -0.1554 0.070 Uiso 1 1 calc R . .
C16 C 0.9895(5) -0.1810(3) -0.21009(13) 0.0506(12) Uani 1 1 d . . .
H16A H 0.9818 -0.2300 -0.2028 0.076 Uiso 1 1 calc R . .
H16B H 0.9892 -0.1805 -0.2326 0.076 Uiso 1 1 calc R . .
H16C H 0.9163 -0.1530 -0.2024 0.076 Uiso 1 1 calc R . .
C17 C 1.1917(6) 0.1221(3) -0.09509(11) 0.0680(17) Uani 1 1 d . . .
H17A H 1.1780 0.1702 -0.1031 0.102 Uiso 1 1 calc R . .
H17B H 1.2320 0.1248 -0.0748 0.102 Uiso 1 1 calc R . .
H17C H 1.1081 0.0976 -0.0935 0.102 Uiso 1 1 calc R . .
C18 C 1.4629(7) 0.1153(5) -0.12285(16) 0.102(3) Uani 1 1 d . . .
H18A H 1.5190 0.0898 -0.1373 0.153 Uiso 1 1 calc R . .
H18B H 1.5018 0.1141 -0.1024 0.153 Uiso 1 1 calc R . .
H18C H 1.4534 0.1646 -0.1295 0.153 Uiso 1 1 calc R . .
C19 C 1.3292(5) -0.0190(2) -0.10647(11) 0.0475(11) Uani 1 1 d . . .
H19A H 1.2465 -0.0444 -0.1050 0.071 Uiso 1 1 calc R . .
H19B H 1.3689 -0.0159 -0.0861 0.071 Uiso 1 1 calc R . .
H19C H 1.3875 -0.0447 -0.1203 0.071 Uiso 1 1 calc R . .
C20 C 0.8651(4) -0.10816(19) -0.04486(9) 0.0303(7) Uani 1 1 d . . .
C21 C 0.7591(4) -0.10937(19) -0.02704(9) 0.0333(8) Uani 1 1 d . . .
C22 C 0.6306(4) -0.0816(2) -0.04027(9) 0.0347(8) Uani 1 1 d . . .
H22 H 0.5590 -0.0864 -0.0249 0.042 Uiso 1 1 calc R . .
C23 C 0.5993(4) -0.1245(2) -0.06980(9) 0.0337(8) Uani 1 1 d . . .
C24 C 0.6845(3) -0.12403(19) -0.09252(9) 0.0297(8) Uani 1 1 d . . .
C25 C 0.7498(4) 0.00918(19) -0.06972(8) 0.0298(7) Uani 1 1 d . . .
C26 C 0.7817(4) 0.0786(2) -0.07706(10) 0.0371(9) Uani 1 1 d . . .
H26 H 0.8497 0.0879 -0.0912 0.044 Uiso 1 1 calc R . .
C27 C 0.7143(5) 0.1346(2) -0.06380(10) 0.0417(10) Uani 1 1 d . . .
H27 H 0.7363 0.1821 -0.0688 0.050 Uiso 1 1 calc R . .
C28 C 0.6153(5) 0.1208(2) -0.04332(11) 0.0471(11) Uani 1 1 d . . .
H28 H 0.5695 0.1592 -0.0343 0.056 Uiso 1 1 calc R . .
C29 C 0.5815(5) 0.0514(2) -0.03576(10) 0.0415(10) Uani 1 1 d . . .
H29 H 0.5122 0.0423 -0.0220 0.050 Uiso 1 1 calc R . .
C30 C 0.6511(4) -0.0045(2) -0.04877(9) 0.0338(8) Uani 1 1 d . . .
C31 C 0.7495(5) -0.1326(2) 0.00597(9) 0.0420(10) Uani 1 1 d . . .
H31A H 0.8340 -0.1502 0.0129 0.063 Uiso 1 1 calc R . .
H31B H 0.6849 -0.1705 0.0078 0.063 Uiso 1 1 calc R . .
H31C H 0.7233 -0.0922 0.0187 0.063 Uiso 1 1 calc R . .
C32 C 0.4730(4) -0.1652(2) -0.06750(12) 0.0432(10) Uani 1 1 d . . .
H32A H 0.4437 -0.1785 -0.0881 0.065 Uiso 1 1 calc R . .
H32B H 0.4072 -0.1352 -0.0577 0.065 Uiso 1 1 calc R . .
H32C H 0.4863 -0.2081 -0.0552 0.065 Uiso 1 1 calc R . .
C33 C 1.1329(5) -0.0482(2) -0.03352(14) 0.0535(13) Uani 1 1 d . . .
H33A H 1.1087 -0.0225 -0.0148 0.080 Uiso 1 1 calc R . .
H33B H 1.1142 -0.0186 -0.0515 0.080 Uiso 1 1 calc R . .
H33C H 1.2257 -0.0593 -0.0330 0.080 Uiso 1 1 calc R . .
C34 C 1.0996(4) -0.1910(2) -0.06727(10) 0.0424(10) Uani 1 1 d . . .
H34A H 1.1892 -0.2049 -0.0627 0.064 Uiso 1 1 calc R . .
H34B H 1.0968 -0.1654 -0.0868 0.064 Uiso 1 1 calc R . .
H34C H 1.0453 -0.2336 -0.0687 0.064 Uiso 1 1 calc R . .
C35 C 1.0606(5) -0.1819(3) 0.00096(11) 0.0519(12) Uani 1 1 d . . .
H35A H 0.9979 -0.2209 0.0021 0.078 Uiso 1 1 calc R . .
H35B H 1.0471 -0.1495 0.0182 0.078 Uiso 1 1 calc R . .
H35C H 1.1488 -0.2011 0.0018 0.078 Uiso 1 1 calc R . .
C36 C 0.8325(4) -0.2231(2) -0.13365(11) 0.0429(10) Uani 1 1 d . . .
H36A H 0.8388 -0.2440 -0.1542 0.064 Uiso 1 1 calc R . .
H36B H 0.8322 -0.2609 -0.1182 0.064 Uiso 1 1 calc R . .
H36C H 0.9069 -0.1918 -0.1301 0.064 Uiso 1 1 calc R . .
C37 C 0.5430(5) -0.2356(3) -0.13562(15) 0.0573(14) Uani 1 1 d . . .
H37A H 0.4601 -0.2105 -0.1341 0.086 Uiso 1 1 calc R . .
H37B H 0.5478 -0.2720 -0.1196 0.086 Uiso 1 1 calc R . .
H37C H 0.5498 -0.2583 -0.1558 0.086 Uiso 1 1 calc R . .
C38 C 0.6689(5) -0.1036(3) -0.16181(10) 0.0527(12) Uani 1 1 d . . .
H38A H 0.5928 -0.0734 -0.1584 0.079 Uiso 1 1 calc R . .
H38B H 0.6607 -0.1277 -0.1816 0.079 Uiso 1 1 calc R . .
H38C H 0.7474 -0.0743 -0.1618 0.079 Uiso 1 1 calc R . .

loop_
_atom_site_aniso_label
_atom_site_aniso_U_11
_atom_site_aniso_U_22
_atom_site_aniso_U_33
_atom_site_aniso_U_23
_atom_site_aniso_U_13
_atom_site_aniso_U_12
Pd1 0.02341(19) 0.0369(2) 0.0276(2) 0.00193(11) 0.00462(11) -0.00103(10)
P1 0.0255(5) 0.0334(4) 0.0256(5) 0.0004(4) 0.0026(4) -0.0019(3)
P2 0.0216(4) 0.0354(5) 0.0267(5) 0.0025(4) 0.0025(4) 0.0009(3)
Si1 0.0340(6) 0.0374(5) 0.0418(7) -0.0045(5) 0.0086(5) 0.0000(4)
Si2 0.0331(6) 0.0413(6) 0.0365(7) 0.0052(5) -0.0075(5) -0.0070(5)
Si3 0.0268(5) 0.0376(5) 0.0350(6) 0.0001(5) -0.0027(4) 0.0017(4)
Si4 0.0253(5) 0.0385(5) 0.0373(6) -0.0025(5) -0.0006(5) 0.0012(4)
C1 0.033(2) 0.0356(18) 0.034(2) -0.0082(15) 0.0061(18) -0.0034(14)
C2 0.046(2) 0.0395(19) 0.037(2) 0.0000(17) 0.006(2) -0.0071(17)
C3 0.048(3) 0.044(2) 0.030(2) 0.0016(18) 0.0052(19) -0.0097(18)
C4 0.039(2) 0.0345(18) 0.037(2) -0.0004(16) 0.0044(18) -0.0035(15)
C5 0.0288(19) 0.0335(17) 0.040(2) 0.0007(16) 0.0028(17) -0.0038(15)
C6 0.039(2) 0.0332(17) 0.0252(19) -0.0036(16) -0.0061(16) -0.0010(15)
C7 0.032(2) 0.042(2) 0.042(2) -0.0030(18) -0.0043(18) 0.0019(16)
C8 0.043(2) 0.047(2) 0.053(3) -0.012(2) -0.016(2) 0.0058(19)
C9 0.060(3) 0.043(2) 0.056(3) -0.006(2) -0.024(3) 0.008(2)
C10 0.065(3) 0.041(2) 0.034(2) 0.0070(18) -0.017(2) -0.007(2)
C11 0.041(2) 0.037(2) 0.035(2) 0.0019(17) -0.0063(18) -0.0046(16)
C12 0.095(5) 0.056(3) 0.040(3) -0.008(2) 0.023(3) -0.010(3)
C13 0.052(3) 0.050(2) 0.043(3) 0.006(2) 0.007(2) -0.013(2)
C14 0.069(4) 0.054(3) 0.070(4) -0.009(3) 0.034(3) 0.003(3)
C15 0.041(2) 0.045(2) 0.053(3) -0.001(2) -0.010(2) 0.0053(18)
C16 0.052(3) 0.046(2) 0.053(3) 0.001(2) -0.020(2) -0.002(2)
C17 0.112(5) 0.063(3) 0.030(2) -0.007(2) -0.011(3) 0.027(3)
C18 0.075(5) 0.150(7) 0.080(5) 0.056(5) -0.040(4) -0.071(5)
C19 0.045(3) 0.052(2) 0.045(3) 0.012(2) -0.009(2) 0.005(2)
C20 0.0304(18) 0.0345(16) 0.0261(18) 0.0048(15) -0.0004(15) 0.0021(14)
C21 0.0317(19) 0.0374(18) 0.0307(19) 0.0006(16) 0.0011(16) 0.0016(15)
C22 0.0274(18) 0.044(2) 0.033(2) 0.0045(17) 0.0077(16) 0.0034(15)
C23 0.0255(18) 0.0384(18) 0.037(2) 0.0085(16) 0.0050(17) 0.0033(14)
C24 0.0208(16) 0.0370(17) 0.031(2) 0.0028(15) 0.0025(15) 0.0008(13)
C25 0.0305(18) 0.0349(17) 0.0241(17) 0.0010(14) -0.0008(16) 0.0039(14)
C26 0.033(2) 0.0389(19) 0.040(2) 0.0044(17) -0.0037(18) 0.0010(16)
C27 0.048(3) 0.040(2) 0.037(2) -0.0038(18) -0.008(2) 0.0080(18)
C28 0.053(3) 0.046(2) 0.042(3) -0.010(2) -0.002(2) 0.017(2)
C29 0.040(2) 0.055(2) 0.030(2) 0.0041(18) 0.0070(19) 0.0131(18)
C30 0.0304(19) 0.0436(19) 0.0274(19) 0.0038(16) 0.0018(16) 0.0090(15)
C31 0.041(2) 0.056(2) 0.030(2) 0.0098(19) 0.0055(19) 0.0047(18)
C32 0.030(2) 0.048(2) 0.052(3) 0.006(2) 0.0078(19) -0.0031(16)
C33 0.035(2) 0.048(2) 0.077(4) -0.008(2) 0.000(3) -0.0065(18)
C34 0.031(2) 0.047(2) 0.049(3) -0.002(2) 0.0024(19) 0.0059(17)
C35 0.047(3) 0.069(3) 0.040(3) 0.010(2) -0.006(2) 0.012(2)
C36 0.031(2) 0.049(2) 0.048(3) -0.006(2) 0.004(2) 0.0013(17)
C37 0.034(2) 0.064(3) 0.073(4) -0.020(3) -0.001(2) -0.005(2)
C38 0.066(3) 0.061(3) 0.030(2) 0.010(2) -0.006(2) 0.005(2)

loop_
_atom_type_symbol
_atom_type_description
_atom_type_scat_dispersion_real
_atom_type_scat_dispersion_imag
_atom_type_scat_source
C C 0.0033 0.0016 'International Tables Vol C Tables 4.2.6.8 and 6.1.1.4'
H H 0.0000 0.0000 'International Tables Vol C Tables 4.2.6.8 and 6.1.1.4'
P P 0.1023 0.0942 'International Tables Vol C Tables 4.2.6.8 and 6.1.1.4'
Pd Pd -0.9988 1.0072 'International Tables Vol C Tables 4.2.6.8 and 6.1.1.4'
Si Si 0.0817 0.0704 'International Tables Vol C Tables 4.2.6.8 and 6.1.1.4'

loop_
_geom_angle_atom_site_label_1
_geom_angle_atom_site_label_2
_geom_angle_atom_site_label_3
_geom_angle
_geom_angle_site_symmetry_1
_geom_angle_site_symmetry_3
_geom_angle_publ_flag
P2 Pd1 P1 160.65(4) . . ?
C6 P1 C1 97.19(19) . . ?
C6 P1 C5 97.15(18) . . ?
C1 P1 C5 96.15(19) . . ?
C6 P1 Pd1 112.65(14) . . ?
C1 P1 Pd1 124.10(13) . . ?
C5 P1 Pd1 123.69(14) . . ?
C25 P2 C24 97.68(17) . . ?
C25 P2 C20 95.20(17) . . ?
C24 P2 C20 97.35(17) . . ?
C25 P2 Pd1 112.61(13) . . ?
C24 P2 Pd1 120.52(13) . . ?
C20 P2 Pd1 127.28(13) . . ?
C15 Si1 C16 112.2(2) . . ?
C15 Si1 C14 104.5(2) . . ?
C16 Si1 C14 111.4(3) . . ?
C15 Si1 C1 108.9(2) . . ?
C16 Si1 C1 108.6(2) . . ?
C14 Si1 C1 111.3(2) . . ?
C5 Si2 C19 109.1(2) . . ?
C5 Si2 C18 114.2(2) . . ?
C19 Si2 C18 105.6(3) . . ?
C5 Si2 C17 108.4(2) . . ?
C19 Si2 C17 109.9(2) . . ?
C18 Si2 C17 109.6(4) . . ?
C34 Si3 C33 111.3(2) . . ?
C34 Si3 C20 108.57(19) . . ?
C33 Si3 C20 107.6(2) . . ?
C34 Si3 C35 106.9(2) . . ?
C33 Si3 C35 107.8(3) . . ?
C20 Si3 C35 114.7(2) . . ?
C36 Si4 C38 111.0(2) . . ?
C36 Si4 C37 106.5(2) . . ?
C38 Si4 C37 108.2(3) . . ?
C36 Si4 C24 106.76(19) . . ?
C38 Si4 C24 109.1(2) . . ?
C37 Si4 C24 115.3(2) . . ?
C2 C1 P1 113.2(3) . . ?
C2 C1 Si1 127.1(3) . . ?
P1 C1 Si1 119.7(2) . . ?
C1 C2 C12 127.8(4) . . ?
C1 C2 C3 117.3(4) . . ?
C12 C2 C3 114.9(4) . . ?
C11 C3 C4 109.4(3) . . ?
C11 C3 C2 108.2(3) . . ?
C4 C3 C2 108.4(3) . . ?
C11 C3 H3 110.2 . . ?
C4 C3 H3 110.2 . . ?
C2 C3 H3 110.2 . . ?
C5 C4 C13 127.1(4) . . ?
C5 C4 C3 118.6(4) . . ?
C13 C4 C3 114.4(4) . . ?
C4 C5 Si2 130.9(3) . . ?
C4 C5 P1 111.8(3) . . ?
Si2 C5 P1 117.3(2) . . ?
C7 C6 C11 120.0(4) . . ?
C7 C6 P1 125.5(3) . . ?
C11 C6 P1 114.5(3) . . ?
C6 C7 C8 119.3(4) . . ?
C6 C7 H7 120.3 . . ?
C8 C7 H7 120.3 . . ?
C9 C8 C7 120.7(5) . . ?
C9 C8 H8 119.6 . . ?
C7 C8 H8 119.6 . . ?
C8 C9 C10 120.8(4) . . ?
C8 C9 H9 119.6 . . ?
C10 C9 H9 119.6 . . ?
C9 C10 C11 118.6(4) . . ?
C9 C10 H10 120.7 . . ?
C11 C10 H10 120.7 . . ?
C6 C11 C10 120.4(4) . . ?
C6 C11 C3 115.7(4) . . ?
C10 C11 C3 123.8(4) . . ?
C2 C12 H12A 109.5 . . ?
C2 C12 H12B 109.5 . . ?
H12A C12 H12B 109.5 . . ?
C2 C12 H12C 109.5 . . ?
H12A C12 H12C 109.5 . . ?
H12B C12 H12C 109.5 . . ?
C4 C13 H13A 109.5 . . ?
C4 C13 H13B 109.5 . . ?
H13A C13 H13B 109.5 . . ?
C4 C13 H13C 109.5 . . ?
H13A C13 H13C 109.5 . . ?
H13B C13 H13C 109.5 . . ?
Si1 C14 H14A 109.5 . . ?
Si1 C14 H14B 109.5 . . ?
H14A C14 H14B 109.5 . . ?
Si1 C14 H14C 109.5 . . ?
H14A C14 H14C 109.5 . . ?
H14B C14 H14C 109.5 . . ?
Si1 C15 H15A 109.5 . . ?
Si1 C15 H15B 109.5 . . ?
H15A C15 H15B 109.5 . . ?
Si1 C15 H15C 109.5 . . ?
H15A C15 H15C 109.5 . . ?
H15B C15 H15C 109.5 . . ?
Si1 C16 H16A 109.5 . . ?
Si1 C16 H16B 109.5 . . ?
H16A C16 H16B 109.5 . . ?
Si1 C16 H16C 109.5 . . ?
H16A C16 H16C 109.5 . . ?
H16B C16 H16C 109.5 . . ?
Si2 C17 H17A 109.5 . . ?
Si2 C17 H17B 109.5 . . ?
H17A C17 H17B 109.5 . . ?
Si2 C17 H17C 109.5 . . ?
H17A C17 H17C 109.5 . . ?
H17B C17 H17C 109.5 . . ?
Si2 C18 H18A 109.5 . . ?
Si2 C18 H18B 109.5 . . ?
H18A C18 H18B 109.5 . . ?
Si2 C18 H18C 109.5 . . ?
H18A C18 H18C 109.5 . . ?
H18B C18 H18C 109.5 . . ?
Si2 C19 H19A 109.5 . . ?
Si2 C19 H19B 109.5 . . ?
H19A C19 H19B 109.5 . . ?
Si2 C19 H19C 109.5 . . ?
H19A C19 H19C 109.5 . . ?
H19B C19 H19C 109.5 . . ?
C21 C20 P2 112.6(3) . . ?
C21 C20 Si3 130.4(3) . . ?
P2 C20 Si3 116.9(2) . . ?
C20 C21 C31 127.7(4) . . ?
C20 C21 C22 118.6(3) . . ?
C31 C21 C22 113.6(3) . . ?
C30 C22 C21 107.3(3) . . ?
C30 C22 C23 109.0(3) . . ?
C21 C22 C23 108.2(3) . . ?
C30 C22 H22 110.7 . . ?
C21 C22 H22 110.7 . . ?
C23 C22 H22 110.7 . . ?
C24 C23 C32 128.6(4) . . ?
C24 C23 C22 118.6(4) . . ?
C32 C23 C22 112.7(3) . . ?
C23 C24 P2 113.1(3) . . ?
C23 C24 Si4 129.8(3) . . ?
P2 C24 Si4 117.04(19) . . ?
C26 C25 C30 120.0(4) . . ?
C26 C25 P2 125.9(3) . . ?
C30 C25 P2 114.0(3) . . ?
C25 C26 C27 120.1(4) . . ?
C25 C26 H26 119.9 . . ?
C27 C26 H26 119.9 . . ?
C28 C27 C26 119.7(4) . . ?
C28 C27 H27 120.1 . . ?
C26 C27 H27 120.1 . . ?
C27 C28 C29 120.9(4) . . ?
C27 C28 H28 119.5 . . ?
C29 C28 H28 119.5 . . ?
C28 C29 C30 119.0(4) . . ?
C28 C29 H29 120.5 . . ?
C30 C29 H29 120.5 . . ?
C25 C30 C29 120.1(4) . . ?
C25 C30 C22 116.2(3) . . ?
C29 C30 C22 123.6(4) . . ?
C21 C31 H31A 109.5 . . ?
C21 C31 H31B 109.5 . . ?
H31A C31 H31B 109.5 . . ?
C21 C31 H31C 109.5 . . ?
H31A C31 H31C 109.5 . . ?
H31B C31 H31C 109.5 . . ?
C23 C32 H32A 109.5 . . ?
C23 C32 H32B 109.5 . . ?
H32A C32 H32B 109.5 . . ?
C23 C32 H32C 109.5 . . ?
H32A C32 H32C 109.5 . . ?
H32B C32 H32C 109.5 . . ?
Si3 C33 H33A 109.5 . . ?
Si3 C33 H33B 109.5 . . ?
H33A C33 H33B 109.5 . . ?
Si3 C33 H33C 109.5 . . ?
H33A C33 H33C 109.5 . . ?
H33B C33 H33C 109.5 . . ?
Si3 C34 H34A 109.5 . . ?
Si3 C34 H34B 109.5 . . ?
H34A C34 H34B 109.5 . . ?
Si3 C34 H34C 109.5 . . ?
H34A C34 H34C 109.5 . . ?
H34B C34 H34C 109.5 . . ?
Si3 C35 H35A 109.5 . . ?
Si3 C35 H35B 109.5 . . ?
H35A C35 H35B 109.5 . . ?
Si3 C35 H35C 109.5 . . ?
H35A C35 H35C 109.5 . . ?
H35B C35 H35C 109.5 . . ?
Si4 C36 H36A 109.5 . . ?
Si4 C36 H36B 109.5 . . ?
H36A C36 H36B 109.5 . . ?
Si4 C36 H36C 109.5 . . ?
H36A C36 H36C 109.5 . . ?
H36B C36 H36C 109.5 . . ?
Si4 C37 H37A 109.5 . . ?
Si4 C37 H37B 109.5 . . ?
H37A C37 H37B 109.5 . . ?
Si4 C37 H37C 109.5 . . ?
H37A C37 H37C 109.5 . . ?
H37B C37 H37C 109.5 . . ?
Si4 C38 H38A 109.5 . . ?
Si4 C38 H38B 109.5 . . ?
H38A C38 H38B 109.5 . . ?
Si4 C38 H38C 109.5 . . ?
H38A C38 H38C 109.5 . . ?
H38B C38 H38C 109.5 . . ?

loop_
_geom_bond_atom_site_label_1
_geom_bond_atom_site_label_2
_geom_bond_distance
_geom_bond_site_symmetry_2
_geom_bond_publ_flag
Pd1 P2 2.2677(10) . ?
Pd1 P1 2.2743(10) . ?
P1 C6 1.833(4) . ?
P1 C1 1.861(4) . ?
P1 C5 1.867(4) . ?
P2 C25 1.831(4) . ?
P2 C24 1.865(4) . ?
P2 C20 1.873(4) . ?
Si1 C15 1.849(5) . ?
Si1 C16 1.854(5) . ?
Si1 C14 1.878(5) . ?
Si1 C1 1.879(4) . ?
Si2 C5 1.855(4) . ?
Si2 C19 1.863(4) . ?
Si2 C18 1.865(6) . ?
Si2 C17 1.868(5) . ?
Si3 C34 1.868(4) . ?
Si3 C33 1.872(4) . ?
Si3 C20 1.875(4) . ?
Si3 C35 1.877(5) . ?
Si4 C36 1.861(4) . ?
Si4 C38 1.862(5) . ?
Si4 C37 1.877(5) . ?
Si4 C24 1.883(4) . ?
C1 C2 1.352(6) . ?
C2 C12 1.519(6) . ?
C2 C3 1.541(6) . ?
C3 C11 1.512(6) . ?
C3 C4 1.531(6) . ?
C3 H3 1.0000 . ?
C4 C5 1.362(6) . ?
C4 C13 1.499(6) . ?
C6 C7 1.380(6) . ?
C6 C11 1.382(6) . ?
C7 C8 1.404(6) . ?
C7 H7 0.9500 . ?
C8 C9 1.353(7) . ?
C8 H8 0.9500 . ?
C9 C10 1.391(7) . ?
C9 H9 0.9500 . ?
C10 C11 1.408(6) . ?
C10 H10 0.9500 . ?
C12 H12A 0.9800 . ?
C12 H12B 0.9800 . ?
C12 H12C 0.9800 . ?
C13 H13A 0.9800 . ?
C13 H13B 0.9800 . ?
C13 H13C 0.9800 . ?
C14 H14A 0.9800 . ?
C14 H14B 0.9800 . ?
C14 H14C 0.9800 . ?
C15 H15A 0.9800 . ?
C15 H15B 0.9800 . ?
C15 H15C 0.9800 . ?
C16 H16A 0.9800 . ?
C16 H16B 0.9800 . ?
C16 H16C 0.9800 . ?
C17 H17A 0.9800 . ?
C17 H17B 0.9800 . ?
C17 H17C 0.9800 . ?
C18 H18A 0.9800 . ?
C18 H18B 0.9800 . ?
C18 H18C 0.9800 . ?
C19 H19A 0.9800 . ?
C19 H19B 0.9800 . ?
C19 H19C 0.9800 . ?
C20 C21 1.342(5) . ?
C21 C31 1.508(5) . ?
C21 C22 1.537(5) . ?
C22 C30 1.514(6) . ?
C22 C23 1.555(6) . ?
C22 H22 1.0000 . ?
C23 C24 1.324(5) . ?
C23 C32 1.514(5) . ?
C25 C26 1.386(5) . ?
C25 C30 1.391(6) . ?
C26 C27 1.389(6) . ?
C26 H26 0.9500 . ?
C27 C28 1.381(7) . ?
C27 H27 0.9500 . ?
C28 C29 1.392(6) . ?
C28 H28 0.9500 . ?
C29 C30 1.396(5) . ?
C29 H29 0.9500 . ?
C31 H31A 0.9800 . ?
C31 H31B 0.9800 . ?
C31 H31C 0.9800 . ?
C32 H32A 0.9800 . ?
C32 H32B 0.9800 . ?
C32 H32C 0.9800 . ?
C33 H33A 0.9800 . ?
C33 H33B 0.9800 . ?
C33 H33C 0.9800 . ?
C34 H34A 0.9800 . ?
C34 H34B 0.9800 . ?
C34 H34C 0.9800 . ?
C35 H35A 0.9800 . ?
C35 H35B 0.9800 . ?
C35 H35C 0.9800 . ?
C36 H36A 0.9800 . ?
C36 H36B 0.9800 . ?
C36 H36C 0.9800 . ?
C37 H37A 0.9800 . ?
C37 H37B 0.9800 . ?
C37 H37C 0.9800 . ?
C38 H38A 0.9800 . ?
C38 H38B 0.9800 . ?
C38 H38C 0.9800 . ?
